data_7217186
loop_
_publ_author_name
'Qureshi, Naseem'
'Yufit, Dimitri S.'
'Steed, Kirsty M.'
'Howard, Judith A. K.'
'Steed, Jonathan W.'

_publ_section_title
;
 Hydrogen bonding effects in anion binding calixarenes
;
_journal_issue 36
_journal_name_full CrystEngComm
_journal_page_first 8413
_journal_paper_doi 10.1039/C4CE01240B
_journal_volume 16
_journal_year 2014
_chemical_formula_sum 'C60 H82 N2 O4'
_chemical_formula_weight 895.28
_chemical_name_common 06kma022
_chemical_name_systematic
;
 ?
;
_space_group_IT_number 15
_symmetry_cell_setting monoclinic
_symmetry_space_group_name_Hall '-C 2yc'
_symmetry_space_group_name_H-M 'C 1 2/c 1'
_atom_sites_solution_hydrogens geom
_atom_sites_solution_primary direct
_atom_sites_solution_secondary difmap
_audit_creation_method SHELXL-97
_cell_angle_alpha 90.00
_cell_angle_beta 92.34(6)
_cell_angle_gamma 90.00
_cell_formula_units_Z 8
_cell_length_a 27.48(2)
_cell_length_b 20.311(15)
_cell_length_c 19.585(14)
_cell_measurement_temperature 120(2)
_cell_volume 10922(14)
_computing_structure_refinement 'SHELXL-97 (Sheldrick, 1997)'
_computing_structure_solution 'SHELXS-97 (Sheldrick, 1990)'
_diffrn_ambient_temperature 120(2)
_diffrn_measured_fraction_theta_full 0.674
_diffrn_measured_fraction_theta_max 0.674
_diffrn_radiation_monochromator graphite
_diffrn_radiation_source 'fine-focus sealed tube'
_diffrn_radiation_type MoK\a
_diffrn_radiation_wavelength 0.71073
_diffrn_reflns_av_R_equivalents 0.1034
_diffrn_reflns_av_sigmaI/netI 0.2042
_diffrn_reflns_limit_h_max 8
_diffrn_reflns_limit_h_min -30
_diffrn_reflns_limit_k_max 15
_diffrn_reflns_limit_k_min -17
_diffrn_reflns_limit_l_max 14
_diffrn_reflns_limit_l_min -21
_diffrn_reflns_number 8720
_diffrn_reflns_theta_full 23.27
_diffrn_reflns_theta_max 23.27
_diffrn_reflns_theta_min 1.60
_exptl_absorpt_coefficient_mu 0.067
_exptl_absorpt_correction_T_max 0.9967
_exptl_absorpt_correction_T_min 0.9738
_exptl_crystal_density_diffrn 1.089
_exptl_crystal_density_method 'not measured'
_exptl_crystal_F_000 3904
_exptl_crystal_size_max 0.40
_exptl_crystal_size_mid 0.10
_exptl_crystal_size_min 0.05
_refine_diff_density_max 0.379
_refine_diff_density_min -0.236
_refine_diff_density_rms 0.047
_refine_ls_extinction_method none
_refine_ls_goodness_of_fit_ref 0.792
_refine_ls_hydrogen_treatment mixed
_refine_ls_matrix_type full
_refine_ls_number_parameters 609
_refine_ls_number_reflns 5304
_refine_ls_number_restraints 0
_refine_ls_restrained_S_all 0.792
_refine_ls_R_factor_all 0.1672
_refine_ls_R_factor_gt 0.0648
_refine_ls_shift/su_max 0.034
_refine_ls_shift/su_mean 0.001
_refine_ls_structure_factor_coef Fsqd
_refine_ls_weighting_details 'calc w=1/[\s^2^(Fo^2^)+(0.0667P)^2^+0.0000P] where P=(Fo^2^+2Fc^2^)/3'
_refine_ls_weighting_scheme calc
_refine_ls_wR_factor_gt 0.1364
_refine_ls_wR_factor_ref 0.1687
_reflns_number_gt 2080
_reflns_number_total 5304
_reflns_threshold_expression >2sigma(I)
_cod_data_source_file c4ce01240b2.cif
_cod_data_source_block 06kma022
_cod_depositor_comments 'Adding full bibliography for 7217180--7217187.cif.'
_cod_original_cell_volume 10923(14)
_cod_original_sg_symbol_H-M C2/c
_cod_database_code 7217186

loop_
_symmetry_equiv_pos_as_xyz
'x, y, z'
'-x, y, -z+1/2'
'x+1/2, y+1/2, z'
'-x+1/2, y+1/2, -z+1/2'
'-x, -y, -z'
'x, -y, z-1/2'
'-x+1/2, -y+1/2, -z'
'x+1/2, -y+1/2, z-1/2'

loop_
_atom_site_label
_atom_site_type_symbol
_atom_site_fract_x
_atom_site_fract_y
_atom_site_fract_z
_atom_site_U_iso_or_equiv
_atom_site_adp_type
_atom_site_occupancy
_atom_site_symmetry_multiplicity
_atom_site_calc_flag
_atom_site_refinement_flags
O1 O 0.32961(12) 0.0314(2) 0.3557(2) 0.0362(13) Uani 1 1 d .
O2 O 0.25925(12) 0.1181(2) 0.0957(2) 0.0396(13) Uani 1 1 d .
O3 O 0.24935(13) 0.1179(2) 0.2457(2) 0.0360(13) Uani 1 1 d .
O4 O 0.23581(12) -0.0925(3) 0.1876(2) 0.0380(13) Uani 1 1 d .
N2 N 0.1909(2) -0.1996(3) 0.0677(4) 0.083(3) Uani 1 1 d .
N4 N 0.3178(2) 0.2486(4) 0.1945(4) 0.055(2) Uani 1 1 d .
C1 C 0.4451(3) 0.1368(5) -0.0909(7) 0.130(5) Uani 1 1 d .
H1A H 0.4642 0.1302 -0.0481 0.196 Uiso 1 1 calc R
H1B H 0.4666 0.1340 -0.1295 0.196 Uiso 1 1 calc R
H1C H 0.4200 0.1026 -0.0956 0.196 Uiso 1 1 calc R
C2 C 0.4234(3) 0.1976(5) -0.0904(6) 0.099(4) Uani 1 1 d .
H2A H 0.4022 0.2022 -0.1322 0.118 Uiso 1 1 calc R
H2B H 0.4491 0.2317 -0.0919 0.118 Uiso 1 1 calc R
C3 C 0.2354(2) -0.1618(4) 0.1808(3) 0.039(2) Uani 1 1 d .
H3A H 0.2188 -0.1815 0.2198 0.047 Uiso 1 1 calc R
H3B H 0.2693 -0.1784 0.1818 0.047 Uiso 1 1 calc R
C4 C 0.29976(18) 0.1315(4) 0.2419(3) 0.039(2) Uani 1 1 d .
H4A H 0.3145 0.0987 0.2117 0.047 Uiso 1 1 calc R
H4B H 0.3154 0.1266 0.2880 0.047 Uiso 1 1 calc R
C5 C 0.2817(2) 0.0077(4) 0.3609(3) 0.0308(19) Uani 1 1 d .
C6 C 0.30816(19) -0.0961(3) 0.3000(3) 0.0316(19) Uani 1 1 d .
H6A H 0.3392 -0.0978 0.3275 0.038 Uiso 1 1 calc R
H6B H 0.2962 -0.1417 0.2937 0.038 Uiso 1 1 calc R
C7 C 0.1309(2) 0.1032(3) 0.1352(3) 0.036(2) Uani 1 1 d .
H7 H 0.1058 0.1298 0.1525 0.043 Uiso 1 1 calc R
C8 C 0.2713(2) -0.0567(4) 0.3380(3) 0.0319(19) Uani 1 1 d .
C9 C 0.21343(19) 0.0896(4) 0.1044(3) 0.033(2) Uani 1 1 d .
C10 C 0.2242(2) -0.0794(3) 0.3446(3) 0.0313(19) Uani 1 1 d .
H10 H 0.2168 -0.1234 0.3314 0.038 Uiso 1 1 calc R
C11 C 0.13483(19) -0.0678(3) 0.3726(4) 0.035(2) Uani 1 1 d .
C12 C 0.28097(19) -0.0618(3) 0.1790(4) 0.031(2) Uani 1 1 d .
C13 C 0.2199(2) 0.1612(3) 0.2808(4) 0.0316(19) Uani 1 1 d .
C14 C 0.36135(19) -0.0358(3) 0.2187(4) 0.036(2) Uani 1 1 d .
H14 H 0.3862 -0.0370 0.2538 0.043 Uiso 1 1 calc R
C15 C 0.24612(18) -0.0194(3) 0.0649(3) 0.037(2) Uani 1 1 d .
H15A H 0.2600 -0.0006 0.0233 0.045 Uiso 1 1 calc R
H15B H 0.2327 -0.0633 0.0530 0.045 Uiso 1 1 calc R
C16 C 0.1888(2) 0.1966(3) 0.1615(3) 0.0340(19) Uani 1 1 d .
H16A H 0.1653 0.2288 0.1414 0.041 Uiso 1 1 calc R
H16B H 0.2218 0.2098 0.1482 0.041 Uiso 1 1 calc R
C17 C 0.1204(2) -0.0981(3) 0.3029(3) 0.047(2) Uani 1 1 d .
H17A H 0.0858 -0.1097 0.3017 0.070 Uiso 1 1 calc R
H17B H 0.1398 -0.1378 0.2958 0.070 Uiso 1 1 calc R
H17C H 0.1264 -0.0662 0.2667 0.070 Uiso 1 1 calc R
C18 C 0.3711(2) -0.0043(3) 0.1592(4) 0.034(2) Uani 1 1 d .
C19 C 0.1773(2) 0.1290(3) 0.1323(3) 0.0307(19) Uani 1 1 d .
C20 C 0.2459(2) 0.0489(4) 0.3822(3) 0.0287(19) Uani 1 1 d .
C21 C 0.20498(19) 0.0248(4) 0.0872(3) 0.034(2) Uani 1 1 d .
C22 C 0.1198(2) 0.0393(4) 0.1136(3) 0.037(2) Uani 1 1 d .
C23 C 0.3564(2) 0.0339(3) 0.4197(3) 0.044(2) Uani 1 1 d .
H23A H 0.3617 -0.0113 0.4375 0.052 Uiso 1 1 calc R
H23B H 0.3378 0.0589 0.4533 0.052 Uiso 1 1 calc R
C24 C 0.1869(2) -0.0400(4) 0.3701(3) 0.033(2) Uani 1 1 d .
C25 C 0.06618(19) 0.0156(4) 0.1146(4) 0.035(2) Uani 1 1 d .
C26 C 0.40123(19) 0.1385(3) 0.3868(3) 0.042(2) Uani 1 1 d .
H26A H 0.3802 0.1627 0.4180 0.051 Uiso 1 1 calc R
H26B H 0.3855 0.1402 0.3404 0.051 Uiso 1 1 calc R
C27 C 0.3101(2) 0.1982(5) 0.2160(4) 0.034(2) Uani 1 1 d .
C28 C 0.1867(2) 0.1988(3) 0.2386(4) 0.036(2) Uani 1 1 d .
C29 C 0.1510(2) 0.2331(3) 0.2722(4) 0.037(2) Uani 1 1 d .
H29 H 0.1275 0.2567 0.2451 0.044 Uiso 1 1 calc R
C30 C 0.25370(19) 0.1216(3) 0.3957(3) 0.036(2) Uani 1 1 d .
H30A H 0.2878 0.1333 0.3866 0.044 Uiso 1 1 calc R
H30B H 0.2482 0.1311 0.4444 0.044 Uiso 1 1 calc R
C31 C 0.03608(19) 0.0596(3) 0.0625(3) 0.047(2) Uani 1 1 d .
H31A H 0.0018 0.0461 0.0616 0.071 Uiso 1 1 calc R
H31B H 0.0489 0.0543 0.0168 0.071 Uiso 1 1 calc R
H31C H 0.0387 0.1058 0.0764 0.071 Uiso 1 1 calc R
C32 C 0.1474(2) 0.2352(3) 0.3416(4) 0.039(2) Uani 1 1 d .
C33 C 0.3172(2) -0.0662(3) 0.2311(3) 0.0308(19) Uani 1 1 d .
C34 C 0.15762(19) 0.0001(3) 0.0919(3) 0.035(2) Uani 1 1 d .
H34 H 0.1512 -0.0445 0.0799 0.042 Uiso 1 1 calc R
C35 C 0.1068(2) 0.2681(3) 0.3790(4) 0.040(2) Uani 1 1 d .
C36 C 0.1836(2) 0.1996(3) 0.3820(4) 0.038(2) Uani 1 1 d .
H36 H 0.1831 0.2009 0.4304 0.046 Uiso 1 1 calc R
C37 C 0.2192(2) 0.1636(3) 0.3507(3) 0.0304(19) Uani 1 1 d .
C38 C 0.09821(19) -0.0145(3) 0.3898(4) 0.048(2) Uani 1 1 d .
H38A H 0.0981 0.0198 0.3547 0.073 Uiso 1 1 calc R
H38B H 0.1074 0.0048 0.4344 0.073 Uiso 1 1 calc R
H38C H 0.0656 -0.0340 0.3915 0.073 Uiso 1 1 calc R
C39 C 0.42115(19) 0.0285(3) 0.1491(3) 0.0329(19) Uani 1 1 d .
C40 C 0.1982(2) 0.0245(3) 0.3874(3) 0.0323(19) Uani 1 1 d .
H40 H 0.1734 0.0527 0.4029 0.039 Uiso 1 1 calc R
C41 C 0.3434(2) 0.1702(3) -0.0241(4) 0.051(2) Uani 1 1 d .
H41A H 0.3248 0.1793 -0.0674 0.061 Uiso 1 1 calc R
H41B H 0.3524 0.1230 -0.0241 0.061 Uiso 1 1 calc R
C42 C 0.2104(3) -0.1817(4) 0.1170(5) 0.055(3) Uani 1 1 d .
C43 C 0.1340(2) -0.1213(3) 0.4273(3) 0.044(2) Uani 1 1 d .
H43A H 0.1462 -0.1031 0.4712 0.066 Uiso 1 1 calc R
H43B H 0.1548 -0.1580 0.4143 0.066 Uiso 1 1 calc R
H43C H 0.1006 -0.1370 0.4317 0.066 Uiso 1 1 calc R
C44 C 0.0456(2) 0.0249(4) 0.1850(4) 0.055(2) Uani 1 1 d .
H44A H 0.0121 0.0082 0.1846 0.082 Uiso 1 1 calc R
H44B H 0.0458 0.0718 0.1968 0.082 Uiso 1 1 calc R
H44C H 0.0656 0.0006 0.2191 0.082 Uiso 1 1 calc R
C45 C 0.4508(2) 0.1732(4) 0.3855(4) 0.052(2) Uani 1 1 d .
H45A H 0.4656 0.1736 0.4325 0.063 Uiso 1 1 calc R
H45B H 0.4724 0.1473 0.3566 0.063 Uiso 1 1 calc R
C46 C 0.1276(2) 0.3245(4) 0.4241(4) 0.064(3) Uani 1 1 d .
H46A H 0.1526 0.3070 0.4562 0.096 Uiso 1 1 calc R
H46B H 0.1013 0.3443 0.4496 0.096 Uiso 1 1 calc R
H46C H 0.1420 0.3580 0.3951 0.096 Uiso 1 1 calc R
C47 C 0.3902(2) 0.2114(4) -0.0226(4) 0.064(3) Uani 1 1 d .
H47A H 0.4099 0.2009 0.0195 0.077 Uiso 1 1 calc R
H47B H 0.3816 0.2587 -0.0210 0.077 Uiso 1 1 calc R
C48 C 0.0813(2) 0.2187(4) 0.4236(4) 0.061(2) Uani 1 1 d .
H48A H 0.0657 0.1848 0.3947 0.092 Uiso 1 1 calc R
H48B H 0.0566 0.2413 0.4496 0.092 Uiso 1 1 calc R
H48C H 0.1052 0.1981 0.4554 0.092 Uiso 1 1 calc R
C49 C 0.40482(19) 0.0670(3) 0.4096(4) 0.044(2) Uani 1 1 d .
H49A H 0.4225 0.0419 0.3751 0.053 Uiso 1 1 calc R
H49B H 0.4244 0.0650 0.4532 0.053 Uiso 1 1 calc R
C52 C 0.2869(2) -0.0271(3) 0.1201(4) 0.033(2) Uani 1 1 d .
C54 C 0.0689(2) 0.2986(3) 0.3274(4) 0.059(3) Uani 1 1 d .
H54A H 0.0849 0.3315 0.2994 0.088 Uiso 1 1 calc R
H54B H 0.0429 0.3196 0.3523 0.088 Uiso 1 1 calc R
H54C H 0.0551 0.2638 0.2978 0.088 Uiso 1 1 calc R
C55 C 0.0612(2) -0.0562(3) 0.0929(4) 0.056(2) Uani 1 1 d .
H55A H 0.0796 -0.0841 0.1255 0.084 Uiso 1 1 calc R
H55B H 0.0739 -0.0617 0.0473 0.084 Uiso 1 1 calc R
H55C H 0.0267 -0.0688 0.0920 0.084 Uiso 1 1 calc R
C56 C 0.33279(19) 0.0017(3) 0.1099(4) 0.036(2) Uani 1 1 d .
H56 H 0.3378 0.0255 0.0690 0.043 Uiso 1 1 calc R
C57 C 0.4484(2) 0.2431(4) 0.3590(5) 0.070(3) Uani 1 1 d .
H57A H 0.4271 0.2692 0.3883 0.084 Uiso 1 1 calc R
H57B H 0.4333 0.2428 0.3122 0.084 Uiso 1 1 calc R
C58 C 0.3127(3) 0.1820(5) 0.0311(5) 0.095(3) Uani 1 1 d .
H58A H 0.3053 0.2297 0.0323 0.114 Uiso 1 1 calc R
H58B H 0.3311 0.1710 0.0741 0.114 Uiso 1 1 calc R
C59 C 0.4297(2) 0.0451(5) 0.0780(4) 0.112(4) Uani 1 1 d .
H59A H 0.4628 0.0624 0.0746 0.168 Uiso 1 1 calc R
H59B H 0.4062 0.0784 0.0620 0.168 Uiso 1 1 calc R
H59C H 0.4259 0.0055 0.0496 0.168 Uiso 1 1 calc R
C60 C 0.2649(3) 0.1445(4) 0.0298(4) 0.075(3) Uani 1 1 d .
H60A H 0.2375 0.1744 0.0175 0.090 Uiso 1 1 calc R
H60B H 0.2654 0.1086 -0.0044 0.090 Uiso 1 1 calc R
C62 C 0.4250(3) 0.0893(4) 0.1930(6) 0.129(5) Uani 1 1 d .
H62A H 0.4592 0.1029 0.1981 0.194 Uiso 1 1 calc R
H62B H 0.4126 0.0798 0.2382 0.194 Uiso 1 1 calc R
H62C H 0.4058 0.1249 0.1714 0.194 Uiso 1 1 calc R
C64 C 0.4980(2) 0.2764(4) 0.3574(5) 0.104(4) Uani 1 1 d .
H64A H 0.5125 0.2787 0.4039 0.156 Uiso 1 1 calc R
H64B H 0.4941 0.3210 0.3390 0.156 Uiso 1 1 calc R
H64C H 0.5193 0.2509 0.3284 0.156 Uiso 1 1 calc R
C66 C 0.4608(2) -0.0189(4) 0.1706(6) 0.147(6) Uani 1 1 d .
H66A H 0.4571 -0.0596 0.1441 0.221 Uiso 1 1 calc R
H66B H 0.4585 -0.0289 0.2194 0.221 Uiso 1 1 calc R
H66C H 0.4925 0.0008 0.1626 0.221 Uiso 1 1 calc R

loop_
_atom_site_aniso_label
_atom_site_aniso_U_11
_atom_site_aniso_U_22
_atom_site_aniso_U_33
_atom_site_aniso_U_23
_atom_site_aniso_U_13
_atom_site_aniso_U_12
O1 0.026(2) 0.043(3) 0.040(4) 0.004(3) -0.004(2) -0.001(2)
O2 0.024(2) 0.052(4) 0.043(4) -0.004(3) 0.000(2) -0.002(2)
O3 0.031(2) 0.043(3) 0.034(3) -0.008(3) -0.005(2) 0.004(2)
O4 0.026(2) 0.039(4) 0.048(4) 0.000(3) -0.005(2) -0.004(2)
N2 0.100(5) 0.077(6) 0.070(6) -0.010(4) -0.036(5) -0.009(4)
N4 0.048(4) 0.059(7) 0.058(6) 0.001(5) 0.000(4) -0.010(4)
C1 0.068(7) 0.104(10) 0.218(15) 0.071(10) -0.014(7) -0.018(6)
C2 0.052(6) 0.101(10) 0.142(12) 0.037(8) -0.008(6) -0.013(6)
C3 0.035(4) 0.039(6) 0.044(5) -0.002(4) -0.007(4) -0.009(4)
C4 0.018(3) 0.060(6) 0.039(5) 0.001(5) 0.000(3) 0.003(3)
C5 0.024(4) 0.043(6) 0.025(5) 0.005(4) 0.000(3) 0.004(4)
C6 0.029(3) 0.033(5) 0.033(5) -0.004(4) -0.008(3) -0.006(3)
C7 0.026(4) 0.047(6) 0.035(5) 0.000(4) -0.005(3) 0.011(3)
C8 0.026(4) 0.043(6) 0.027(5) -0.002(4) 0.000(3) 0.004(4)
C9 0.013(3) 0.056(6) 0.031(5) 0.007(4) -0.005(3) -0.004(4)
C10 0.038(4) 0.023(5) 0.032(5) 0.006(4) -0.002(3) 0.000(3)
C11 0.026(3) 0.035(5) 0.043(5) 0.006(4) -0.004(3) -0.004(3)
C12 0.018(3) 0.035(5) 0.041(6) -0.002(4) -0.002(4) 0.000(3)
C13 0.026(3) 0.035(5) 0.034(5) -0.006(4) 0.002(4) 0.003(3)
C14 0.025(4) 0.049(6) 0.032(5) -0.006(4) -0.006(3) 0.004(3)
C15 0.025(3) 0.045(5) 0.041(5) 0.001(4) -0.012(3) 0.000(3)
C16 0.027(3) 0.044(6) 0.030(5) 0.002(4) -0.006(3) 0.006(3)
C17 0.029(3) 0.059(6) 0.051(5) -0.003(4) -0.012(4) -0.004(3)
C18 0.027(3) 0.044(6) 0.031(5) 0.001(4) -0.005(4) -0.001(3)
C19 0.024(4) 0.041(6) 0.026(5) 0.001(4) -0.004(3) -0.005(3)
C20 0.032(4) 0.029(6) 0.026(5) 0.005(4) -0.001(3) 0.003(4)
C21 0.022(4) 0.047(6) 0.032(5) -0.008(4) -0.009(3) 0.000(4)
C22 0.027(4) 0.053(6) 0.031(5) -0.008(4) -0.006(3) 0.000(4)
C23 0.036(4) 0.057(5) 0.036(5) 0.011(4) -0.016(4) 0.004(4)
C24 0.027(4) 0.042(6) 0.029(5) 0.002(4) -0.001(3) 0.002(4)
C25 0.021(3) 0.048(6) 0.035(5) -0.006(4) -0.002(3) -0.003(3)
C26 0.030(4) 0.049(6) 0.047(5) 0.009(4) -0.012(3) -0.003(3)
C27 0.025(4) 0.048(8) 0.029(5) 0.000(5) 0.003(3) -0.003(4)
C28 0.027(3) 0.034(5) 0.046(6) -0.003(4) -0.011(4) -0.003(3)
C29 0.024(3) 0.032(5) 0.054(6) -0.005(4) -0.011(4) 0.004(3)
C30 0.034(4) 0.038(6) 0.036(5) 0.004(4) -0.012(3) 0.006(3)
C31 0.027(3) 0.064(6) 0.049(5) 0.010(4) -0.014(4) -0.005(3)
C32 0.033(4) 0.048(6) 0.036(6) -0.008(4) -0.001(4) 0.002(4)
C33 0.029(4) 0.039(5) 0.024(5) 0.009(4) 0.000(3) 0.001(3)
C34 0.027(4) 0.053(6) 0.023(5) 0.006(4) -0.005(3) 0.000(3)
C35 0.041(4) 0.039(6) 0.040(5) -0.004(5) 0.002(4) 0.009(4)
C36 0.038(4) 0.039(5) 0.037(5) -0.002(4) -0.002(4) -0.004(4)
C37 0.025(3) 0.041(5) 0.025(5) -0.001(4) -0.005(4) -0.002(3)
C38 0.025(3) 0.066(6) 0.053(6) -0.003(5) -0.005(3) 0.009(4)
C39 0.024(3) 0.048(6) 0.026(5) 0.010(4) -0.005(3) -0.010(3)
C40 0.030(4) 0.034(6) 0.032(5) 0.002(4) -0.003(3) 0.003(3)
C41 0.031(4) 0.039(6) 0.083(7) -0.001(5) -0.017(4) -0.008(4)
C42 0.053(5) 0.051(6) 0.060(7) 0.004(5) -0.004(5) -0.003(4)
C43 0.039(4) 0.048(6) 0.045(5) 0.002(4) -0.003(4) -0.012(4)
C44 0.031(4) 0.091(6) 0.040(5) 0.010(5) -0.005(4) -0.004(4)
C45 0.029(4) 0.061(7) 0.066(6) -0.007(5) -0.001(4) -0.007(4)
C46 0.058(5) 0.073(7) 0.061(7) -0.017(5) 0.005(5) 0.021(4)
C47 0.042(4) 0.059(6) 0.091(8) -0.007(5) -0.008(5) -0.012(4)
C48 0.044(4) 0.078(7) 0.063(7) 0.015(5) 0.016(4) 0.004(4)
C49 0.024(3) 0.058(6) 0.050(5) 0.009(4) -0.014(3) -0.004(3)
C52 0.034(4) 0.036(5) 0.027(5) -0.001(4) -0.002(4) -0.003(3)
C54 0.047(4) 0.073(7) 0.057(7) -0.016(5) 0.003(4) 0.023(4)
C55 0.026(4) 0.072(7) 0.069(6) 0.002(5) -0.011(4) -0.004(4)
C56 0.026(3) 0.047(5) 0.034(5) 0.001(4) -0.008(3) 0.001(3)
C57 0.039(4) 0.063(7) 0.109(9) 0.010(6) 0.007(4) -0.009(4)
C58 0.102(7) 0.125(9) 0.060(8) -0.019(7) 0.042(6) -0.072(6)
C59 0.045(5) 0.236(12) 0.054(7) 0.021(8) 0.002(5) -0.068(6)
C60 0.075(6) 0.110(8) 0.041(6) -0.023(6) 0.012(5) -0.050(5)
C62 0.073(6) 0.097(9) 0.223(15) -0.098(9) 0.080(7) -0.062(6)
C64 0.053(5) 0.071(7) 0.190(13) -0.013(7) 0.020(6) -0.016(5)
C66 0.018(4) 0.140(9) 0.281(16) 0.119(10) -0.028(6) -0.008(5)

loop_
_atom_type_symbol
_atom_type_description
_atom_type_scat_dispersion_real
_atom_type_scat_dispersion_imag
_atom_type_scat_source
C C 0.0033 0.0016 'International Tables Vol C Tables 4.2.6.8 and 6.1.1.4'
H H 0.0000 0.0000 'International Tables Vol C Tables 4.2.6.8 and 6.1.1.4'
N N 0.0061 0.0033 'International Tables Vol C Tables 4.2.6.8 and 6.1.1.4'
O O 0.0106 0.0060 'International Tables Vol C Tables 4.2.6.8 and 6.1.1.4'

loop_
_geom_angle_atom_site_label_1
_geom_angle_atom_site_label_2
_geom_angle_atom_site_label_3
_geom_angle
C5 O1 C23 113.5(5)
C9 O2 C60 113.6(5)
C13 O3 C4 119.3(5)
C12 O4 C3 115.7(5)
C1 C2 C47 114.2(9)
O4 C3 C42 110.9(6)
O3 C4 C27 113.6(5)
C20 C5 C8 121.8(6)
C20 C5 O1 119.9(6)
C8 C5 O1 118.1(6)
C33 C6 C8 111.5(5)
C19 C7 C22 122.1(6)
C10 C8 C5 117.2(6)
C10 C8 C6 121.2(6)
C5 C8 C6 121.2(6)
C21 C9 C19 121.8(6)
C21 C9 O2 120.6(6)
C19 C9 O2 117.6(6)
C8 C10 C24 122.7(6)
C38 C11 C43 108.7(6)
C38 C11 C17 109.4(5)
C43 C11 C17 109.2(5)
C38 C11 C24 111.7(5)
C43 C11 C24 108.9(5)
C17 C11 C24 108.9(6)
C52 C12 C33 122.9(6)
C52 C12 O4 117.7(5)
C33 C12 O4 119.4(7)
C37 C13 O3 123.2(6)
C37 C13 C28 121.6(6)
O3 C13 C28 114.9(6)
C18 C14 C33 124.1(6)
C21 C15 C52 112.8(6)
C19 C16 C28 112.9(5)
C14 C18 C56 117.4(6)
C14 C18 C39 121.2(5)
C56 C18 C39 121.3(7)
C7 C19 C9 117.9(6)
C7 C19 C16 120.4(6)
C9 C19 C16 121.6(5)
C5 C20 C40 119.3(6)
C5 C20 C30 123.4(6)
C40 C20 C30 117.1(6)
C9 C21 C34 118.3(6)
C9 C21 C15 120.9(6)
C34 C21 C15 120.7(6)
C34 C22 C7 118.0(6)
C34 C22 C25 123.2(6)
C7 C22 C25 118.8(6)
O1 C23 C49 109.1(6)
C40 C24 C10 117.7(6)
C40 C24 C11 122.5(6)
C10 C24 C11 119.6(6)
C55 C25 C44 109.8(6)
C55 C25 C22 111.7(5)
C44 C25 C22 111.2(5)
C55 C25 C31 108.9(5)
C44 C25 C31 108.3(5)
C22 C25 C31 106.9(6)
C49 C26 C45 113.3(5)
N4 C27 C4 178.2(8)
C29 C28 C13 116.2(7)
C29 C28 C16 122.9(6)
C13 C28 C16 120.8(6)
C32 C29 C28 124.6(6)
C20 C30 C37 111.3(5)
C29 C32 C36 116.9(6)
C29 C32 C35 125.4(6)
C36 C32 C35 117.5(7)
C14 C33 C12 116.3(7)
C14 C33 C6 120.7(5)
C12 C33 C6 122.6(6)
C22 C34 C21 121.5(6)
C32 C35 C48 110.6(6)
C32 C35 C46 110.0(5)
C48 C35 C46 109.3(7)
C32 C35 C54 110.4(6)
C48 C35 C54 109.0(6)
C46 C35 C54 107.5(5)
C37 C36 C32 120.6(7)
C13 C37 C36 120.0(6)
C13 C37 C30 121.4(6)
C36 C37 C30 118.3(6)
C59 C39 C66 105.8(7)
C59 C39 C62 110.2(7)
C66 C39 C62 109.4(7)
C59 C39 C18 113.6(5)
C66 C39 C18 109.0(6)
C62 C39 C18 108.8(6)
C24 C40 C20 121.0(6)
C58 C41 C47 114.6(6)
N2 C42 C3 177.5(8)
C57 C45 C26 114.2(5)
C41 C47 C2 112.2(6)
C23 C49 C26 114.6(5)
C12 C52 C56 118.1(5)
C12 C52 C15 122.7(6)
C56 C52 C15 119.2(7)
C18 C56 C52 121.0(7)
C45 C57 C64 113.4(6)
C41 C58 C60 116.4(7)
O2 C60 C58 107.6(6)

loop_
_geom_bond_atom_site_label_1
_geom_bond_atom_site_label_2
_geom_bond_distance
O1 C5 1.410(7)
O1 C23 1.427(7)
O2 C9 1.403(7)
O2 C60 1.411(8)
O3 C13 1.396(7)
O3 C4 1.418(6)
O4 C12 1.405(7)
O4 C3 1.413(7)
N2 C42 1.145(9)
N4 C27 1.130(8)
C1 C2 1.371(10)
C2 C47 1.665(12)
C3 C42 1.459(10)
C4 C27 1.477(9)
C5 C20 1.368(8)
C5 C8 1.409(8)
C6 C33 1.509(9)
C6 C8 1.510(8)
C7 C19 1.383(8)
C7 C22 1.394(8)
C8 C10 1.383(8)
C9 C21 1.376(8)
C9 C19 1.403(8)
C10 C24 1.408(8)
C11 C38 1.525(8)
C11 C43 1.527(8)
C11 C17 1.536(9)
C11 C24 1.542(8)
C12 C52 1.367(9)
C12 C33 1.399(8)
C13 C37 1.371(9)
C13 C28 1.428(8)
C14 C18 1.366(9)
C14 C33 1.391(8)
C15 C21 1.521(8)
C15 C52 1.533(7)
C16 C19 1.515(8)
C16 C28 1.515(9)
C18 C56 1.405(7)
C18 C39 1.548(8)
C20 C40 1.409(7)
C20 C30 1.514(8)
C21 C34 1.401(8)
C22 C34 1.391(8)
C22 C25 1.551(8)
C23 C49 1.511(8)
C24 C40 1.385(8)
C25 C55 1.523(8)
C25 C44 1.524(9)
C25 C31 1.567(8)
C26 C49 1.522(8)
C26 C45 1.534(7)
C28 C29 1.391(8)
C29 C32 1.367(9)
C30 C37 1.528(7)
C32 C36 1.440(8)
C32 C35 1.515(9)
C35 C48 1.521(9)
C35 C46 1.540(8)
C35 C54 1.550(8)
C36 C37 1.384(8)
C39 C59 1.461(9)
C39 C66 1.501(8)
C39 C62 1.508(9)
C41 C58 1.420(10)
C41 C47 1.534(8)
C45 C57 1.512(8)
C52 C56 1.413(8)
C57 C64 1.524(8)
C58 C60 1.518(8)
